data_8105140
loop_
_publ_author_name
'Gao, Xiao-Li'

_publ_section_title
;
 Crystal structure of
 (E)-2-cyano-N&#x2032;-(1-(3-ethylpyrazin-2-yl)ethylidene)acetohydrazide,
 C11H3N5O
;
_journal_issue 2
_journal_name_full 'Zeitschrift f\"ur Kristallographie - New Crystal Structures'
_journal_page_first 459
_journal_page_last 460
_journal_paper_doi 10.1515/ncrs-2019-0764
_journal_volume 235
_journal_year 2020
_chemical_formula_sum 'C11 H13 N5 O'
_chemical_formula_weight 231.26
_space_group_crystal_system monoclinic
_space_group_IT_number 14
_space_group_name_Hall '-P 2ybc'
_space_group_name_H-M_alt 'P 1 21/c 1'
_atom_sites_solution_hydrogens geom
_cell_angle_alpha 90
_cell_angle_beta 105.007(4)
_cell_angle_gamma 90
_cell_formula_units_Z 4
_cell_length_a 15.727(4)
_cell_length_b 5.0572(12)
_cell_length_c 15.452(4)
_cell_measurement_reflns_used 807
_cell_measurement_temperature 296(2)
_cell_measurement_theta_max 19.57
_cell_measurement_theta_min 2.68
_cell_volume 1187.1(5)
_computing_cell_refinement 'Bruker SMART'
_computing_data_collection 'Bruker SMART'
_computing_data_reduction 'Bruker SAINT'
_computing_molecular_graphics 'Bruker SHELXTL'
_computing_publication_material 'Bruker SHELXTL'
_computing_structure_refinement 'SHELXL-2014/7 (Sheldrick, 2014)'
_computing_structure_solution 'Bruker SHELXTL'
_diffrn_ambient_temperature 296(2)
_diffrn_measured_fraction_theta_full 0.997
_diffrn_measured_fraction_theta_max 0.997
_diffrn_measurement_device_type 'Bruker APEX-II'
_diffrn_measurement_method '\f and \w'
_diffrn_radiation_type MoK\a
_diffrn_radiation_wavelength 0.71073
_diffrn_reflns_av_R_equivalents 0.0376
_diffrn_reflns_av_unetI/netI 0.0439
_diffrn_reflns_Laue_measured_fraction_full 0.997
_diffrn_reflns_Laue_measured_fraction_max 0.997
_diffrn_reflns_limit_h_max 18
_diffrn_reflns_limit_h_min -18
_diffrn_reflns_limit_k_max 5
_diffrn_reflns_limit_k_min -6
_diffrn_reflns_limit_l_max 18
_diffrn_reflns_limit_l_min -12
_diffrn_reflns_number 5635
_diffrn_reflns_point_group_measured_fraction_full 0.997
_diffrn_reflns_point_group_measured_fraction_max 0.997
_diffrn_reflns_theta_full 24.994
_diffrn_reflns_theta_max 24.994
_diffrn_reflns_theta_min 1.340
_exptl_absorpt_coefficient_mu 0.089
_exptl_absorpt_correction_T_max 0.994
_exptl_absorpt_correction_T_min 0.983
_exptl_absorpt_correction_type multi-scan
_exptl_absorpt_process_details sadabs
_exptl_crystal_colour colorless
_exptl_crystal_density_diffrn 1.294
_exptl_crystal_description block
_exptl_crystal_F_000 488
_exptl_crystal_size_max 0.200
_exptl_crystal_size_mid 0.080
_exptl_crystal_size_min 0.060
_refine_diff_density_max 0.127
_refine_diff_density_min -0.136
_refine_diff_density_rms 0.029
_refine_ls_extinction_coef 0.020(3)
_refine_ls_extinction_expression Fc^*^=kFc[1+0.001xFc^2^\l^3^/sin(2\q)]^-1/4^
_refine_ls_extinction_method 'SHELXL-2014/7 (Sheldrick 2014'
_refine_ls_goodness_of_fit_ref 1.010
_refine_ls_hydrogen_treatment constr
_refine_ls_matrix_type full
_refine_ls_number_parameters 195
_refine_ls_number_reflns 2075
_refine_ls_number_restraints 1
_refine_ls_restrained_S_all 1.010
_refine_ls_R_factor_all 0.0839
_refine_ls_R_factor_gt 0.0408
_refine_ls_shift/su_max 0.000
_refine_ls_shift/su_mean 0.000
_refine_ls_structure_factor_coef Fsqd
_refine_ls_weighting_details 'w=1/[\s^2^(Fo^2^)+(0.0505P)^2^] where P=(Fo^2^+2Fc^2^)/3'
_refine_ls_weighting_scheme calc
_refine_ls_wR_factor_gt 0.0952
_refine_ls_wR_factor_ref 0.1123
_reflns_Friedel_coverage 0.000
_reflns_Friedel_fraction_full .
_reflns_Friedel_fraction_max .
_reflns_number_gt 1217
_reflns_number_total 2075
_reflns_threshold_expression 'I > 2\s(I)'
_cod_data_source_file suppl_ncrs-2019-0764_suppl.cif
_cod_data_source_block 1
_cod_original_sg_symbol_H-M 'P 21/c'
_cod_database_code 8105140
_shelx_space_group_comment
; 
The symmetry employed for this shelxl refinement is uniquely defined 
by the following loop, which should always be used as a source of 
symmetry information in preference to the above space-group names. 
They are only intended as comments. 
;
_shelx_estimated_absorpt_t_min 0.982
_shelx_estimated_absorpt_t_max 0.995

loop_
_space_group_symop_operation_xyz
'x, y, z'
'-x, y+1/2, -z+1/2'
'-x, -y, -z'
'x, -y-1/2, z-1/2'

loop_
_atom_site_label
_atom_site_type_symbol
_atom_site_fract_x
_atom_site_fract_y
_atom_site_fract_z
_atom_site_U_iso_or_equiv
_atom_site_adp_type
_atom_site_occupancy
_atom_site_site_symmetry_order
_atom_site_calc_flag
_atom_site_refinement_flags_posn
_atom_site_refinement_flags_adp
_atom_site_refinement_flags_occupancy
_atom_site_disorder_assembly
_atom_site_disorder_group
O1 O 0.54196(8) 0.1900(3) 0.58487(9) 0.0618(5) Uani 1 1 d . . . . .
N1 N 0.11477(11) 0.4601(3) 0.36013(11) 0.0648(5) Uani 1 1 d . . . . .
N2 N 0.0898(5) 0.7985(12) 0.4933(5) 0.0703(15) Uani 0.753(8) 1 d . . P A 1
N2A N 0.0718(16) 0.695(4) 0.5028(18) 0.075(5) Uani 0.247(8) 1 d . . P A 2
N3 N 0.32346(10) 0.3869(3) 0.50430(10) 0.0508(5) Uani 1 1 d . . . . .
N4 N 0.40022(10) 0.2469(3) 0.51117(10) 0.0516(5) Uani 1 1 d . . . . .
H4 H 0.4013 0.1183 0.4751 0.062 Uiso 1 1 calc R U . . .
N5 N 0.60456(13) 0.6104(4) 0.76141(14) 0.0932(8) Uani 1 1 d . . . . .
C1 C 0.04327(15) 0.6103(5) 0.34847(16) 0.0757(7) Uani 1 1 d . . . . .
H1 H 0.0013 0.6069 0.2936 0.091 Uiso 1 1 calc R U . . .
C2 C 0.03031(16) 0.7684(6) 0.41479(19) 0.0903(9) Uani 1 1 d . . . . .
H2A H -0.0225 0.8603 0.4051 0.108 Uiso 0.753(8) 1 calc R U P A 1
H2B H -0.0047 0.9190 0.4022 0.108 Uiso 0.247(8) 1 calc R U P A 2
C3 C 0.1629(5) 0.6503(14) 0.5094(6) 0.0573(16) Uani 0.753(8) 1 d . . P A 1
C3A C 0.1440(14) 0.555(3) 0.5102(17) 0.043(4) Uani 0.247(8) 1 d . . P A 2
C4 C 0.17363(12) 0.4720(4) 0.43961(13) 0.0547(6) Uani 1 1 d . . . . .
C5 C 0.2246(3) 0.6648(11) 0.6007(3) 0.0686(17) Uani 0.753(8) 1 d . . P A 1
H5A H 0.2773 0.7582 0.5966 0.082 Uiso 0.753(8) 1 calc R U P A 1
H5B H 0.2418 0.4865 0.6210 0.082 Uiso 0.753(8) 1 calc R U P A 1
C5A C 0.1879(9) 0.523(2) 0.6085(8) 0.074(4) Uani 0.247(8) 1 d D . P A 2
H5AA H 0.1444 0.4883 0.6415 0.089 Uiso 0.247(8) 1 calc R U P A 2
H5AB H 0.2291 0.3766 0.6179 0.089 Uiso 0.247(8) 1 calc R U P A 2
C6 C 0.1879(3) 0.7996(8) 0.6700(2) 0.0861(15) Uani 0.753(8) 1 d . . P A 1
H6A H 0.1710 0.9772 0.6511 0.129 Uiso 0.753(8) 1 calc R U P A 1
H6B H 0.2319 0.8035 0.7262 0.129 Uiso 0.753(8) 1 calc R U P A 1
H6C H 0.1373 0.7042 0.6769 0.129 Uiso 0.753(8) 1 calc R U P A 1
C6A C 0.2348(9) 0.774(3) 0.6391(11) 0.087(5) Uani 0.247(8) 1 d D . P A 2
H6AA H 0.2935 0.7639 0.6319 0.130 Uiso 0.247(8) 1 calc R U P A 2
H6AB H 0.2371 0.8021 0.7011 0.130 Uiso 0.247(8) 1 calc R U P A 2
H6AC H 0.2040 0.9177 0.6040 0.130 Uiso 0.247(8) 1 calc R U P A 2
C7 C 0.25479(13) 0.3139(4) 0.44497(13) 0.0496(5) Uani 1 1 d . . . . .
C8 C 0.25146(14) 0.0942(4) 0.37922(15) 0.0718(7) Uani 1 1 d . . . . .
H8A H 0.2793 0.1503 0.3339 0.108 Uiso 1 1 calc R U . . .
H8B H 0.1912 0.0490 0.3518 0.108 Uiso 1 1 calc R U . . .
H8C H 0.2817 -0.0575 0.4098 0.108 Uiso 1 1 calc R U . . .
C9 C 0.47309(13) 0.3121(4) 0.57439(12) 0.0473(5) Uani 1 1 d . . . . .
C10 C 0.46550(12) 0.5517(4) 0.63004(12) 0.0506(5) Uani 1 1 d . . . . .
H10A H 0.4566 0.7081 0.5924 0.061 Uiso 1 1 calc R U . . .
H10B H 0.4149 0.5322 0.6544 0.061 Uiso 1 1 calc R U . . .
C11 C 0.54454(14) 0.5844(4) 0.70304(14) 0.0602(6) Uani 1 1 d . . . . .

loop_
_atom_site_aniso_label
_atom_site_aniso_U_11
_atom_site_aniso_U_22
_atom_site_aniso_U_33
_atom_site_aniso_U_23
_atom_site_aniso_U_13
_atom_site_aniso_U_12
O1 0.0528(9) 0.0552(9) 0.0744(10) -0.0110(8) 0.0109(7) 0.0167(7)
N1 0.0523(11) 0.0675(13) 0.0689(12) 0.0002(10) 0.0052(9) 0.0039(10)
N2 0.058(3) 0.084(4) 0.068(3) 0.001(3) 0.0152(19) 0.026(3)
N2A 0.075(11) 0.068(11) 0.086(8) 0.025(8) 0.029(7) 0.020(8)
N3 0.0474(10) 0.0482(11) 0.0562(10) 0.0002(8) 0.0122(8) 0.0134(8)
N4 0.0500(10) 0.0457(10) 0.0577(10) -0.0077(8) 0.0115(8) 0.0112(8)
N5 0.0710(14) 0.1072(19) 0.0901(15) -0.0323(13) 0.0005(12) 0.0128(13)
C1 0.0568(15) 0.0881(19) 0.0733(16) 0.0018(15) 0.0007(12) 0.0115(14)
C2 0.0637(16) 0.111(2) 0.0914(19) 0.0004(19) 0.0110(15) 0.0372(16)
C3 0.053(3) 0.056(4) 0.065(3) 0.000(3) 0.019(2) 0.006(3)
C3A 0.042(9) 0.026(9) 0.058(7) 0.007(7) 0.007(6) 0.006(6)
C4 0.0486(12) 0.0560(14) 0.0589(14) 0.0038(11) 0.0126(11) 0.0060(10)
C5 0.061(3) 0.082(5) 0.063(3) -0.014(2) 0.017(2) 0.020(3)
C5A 0.060(7) 0.082(9) 0.089(8) -0.006(7) 0.035(6) -0.007(6)
C6 0.072(3) 0.121(3) 0.065(2) -0.013(2) 0.0165(18) 0.020(2)
C6A 0.065(8) 0.095(12) 0.104(13) -0.038(8) 0.029(10) 0.026(8)
C7 0.0499(12) 0.0458(12) 0.0534(12) 0.0011(10) 0.0140(10) 0.0040(10)
C8 0.0629(14) 0.0640(16) 0.0863(16) -0.0204(13) 0.0153(12) -0.0001(12)
C9 0.0518(12) 0.0417(12) 0.0497(12) 0.0006(10) 0.0154(9) 0.0069(10)
C10 0.0535(12) 0.0466(13) 0.0515(11) -0.0002(10) 0.0137(9) 0.0084(10)
C11 0.0630(14) 0.0543(15) 0.0648(14) -0.0096(11) 0.0189(12) 0.0060(12)

loop_
_atom_type_symbol
_atom_type_description
_atom_type_scat_dispersion_real
_atom_type_scat_dispersion_imag
_atom_type_scat_source
C C 0.0033 0.0016 'International Tables Vol C Tables 4.2.6.8 and 6.1.1.4'
H H 0.0000 0.0000 'International Tables Vol C Tables 4.2.6.8 and 6.1.1.4'
N N 0.0061 0.0033 'International Tables Vol C Tables 4.2.6.8 and 6.1.1.4'
O O 0.0106 0.0060 'International Tables Vol C Tables 4.2.6.8 and 6.1.1.4'

loop_
_geom_angle_atom_site_label_1
_geom_angle_atom_site_label_2
_geom_angle_atom_site_label_3
_geom_angle
_geom_angle_site_symmetry_1
_geom_angle_site_symmetry_3
C1 N1 C4 117.4(2) . .
C2 N2 C3 118.1(6) . .
C3A N2A C2 114(2) . .
C7 N3 N4 117.86(16) . .
C9 N4 N3 119.72(16) . .
C9 N4 H4 120.1 . .
N3 N4 H4 120.1 . .
N1 C1 C2 121.4(2) . .
N1 C1 H1 119.3 . .
C2 C1 H1 119.3 . .
N2 C2 C1 123.1(4) . .
C1 C2 N2A 117.1(10) . .
N2 C2 H2A 118.4 . .
C1 C2 H2A 118.4 . .
C1 C2 H2B 121.4 . .
N2A C2 H2B 121.4 . .
N2 C3 C4 118.0(7) . .
N2 C3 C5 117.6(7) . .
C4 C3 C5 124.2(6) . .
N2A C3A C4 124(2) . .
N2A C3A C5A 108(2) . .
C4 C3A C5A 127.9(17) . .
N1 C4 C3A 116.9(10) . .
N1 C4 C3 121.8(4) . .
N1 C4 C7 114.03(18) . .
C3A C4 C7 126.0(10) . .
C3 C4 C7 123.7(4) . .
C3 C5 C6 114.8(4) . .
C3 C5 H5A 108.6 . .
C6 C5 H5A 108.6 . .
C3 C5 H5B 108.6 . .
C6 C5 H5B 108.6 . .
H5A C5 H5B 107.5 . .
C6A C5A C3A 106.9(12) . .
C6A C5A H5AA 110.3 . .
C3A C5A H5AA 110.3 . .
C6A C5A H5AB 110.3 . .
C3A C5A H5AB 110.3 . .
H5AA C5A H5AB 108.6 . .
C5 C6 H6A 109.5 . .
C5 C6 H6B 109.5 . .
H6A C6 H6B 109.5 . .
C5 C6 H6C 109.5 . .
H6A C6 H6C 109.5 . .
H6B C6 H6C 109.5 . .
C5A C6A H6AA 109.5 . .
C5A C6A H6AB 109.5 . .
H6AA C6A H6AB 109.5 . .
C5A C6A H6AC 109.5 . .
H6AA C6A H6AC 109.5 . .
H6AB C6A H6AC 109.5 . .
N3 C7 C4 115.96(18) . .
N3 C7 C8 125.20(18) . .
C4 C7 C8 118.78(17) . .
C7 C8 H8A 109.5 . .
C7 C8 H8B 109.5 . .
H8A C8 H8B 109.5 . .
C7 C8 H8C 109.5 . .
H8A C8 H8C 109.5 . .
H8B C8 H8C 109.5 . .
O1 C9 N4 122.27(18) . .
O1 C9 C10 121.96(17) . .
N4 C9 C10 115.74(17) . .
C11 C10 C9 110.81(16) . .
C11 C10 H10A 109.5 . .
C9 C10 H10A 109.5 . .
C11 C10 H10B 109.5 . .
C9 C10 H10B 109.5 . .
H10A C10 H10B 108.1 . .
N5 C11 C10 178.1(2) . .

loop_
_geom_bond_atom_site_label_1
_geom_bond_atom_site_label_2
_geom_bond_distance
_geom_bond_site_symmetry_2
O1 C9 1.221(2) .
N1 C1 1.330(3) .
N1 C4 1.334(2) .
N2 C2 1.336(8) .
N2 C3 1.340(10) .
N2A C3A 1.32(3) .
N2A C2 1.40(3) .
N3 C7 1.277(2) .
N3 N4 1.3797(19) .
N4 C9 1.340(2) .
N4 H4 0.8600 .
N5 C11 1.132(2) .
C1 C2 1.356(3) .
C1 H1 0.9300 .
C2 H2A 0.9300 .
C2 H2B 0.9300 .
C3 C4 1.449(9) .
C3 C5 1.492(9) .
C3A C4 1.36(3) .
C3A C5A 1.51(3) .
C4 C7 1.490(3) .
C5 C6 1.505(5) .
C5 H5A 0.9700 .
C5 H5B 0.9700 .
C5A C6A 1.481(10) .
C5A H5AA 0.9700 .
C5A H5AB 0.9700 .
C6 H6A 0.9600 .
C6 H6B 0.9600 .
C6 H6C 0.9600 .
C6A H6AA 0.9600 .
C6A H6AB 0.9600 .
C6A H6AC 0.9600 .
C7 C8 1.497(3) .
C8 H8A 0.9600 .
C8 H8B 0.9600 .
C8 H8C 0.9600 .
C9 C10 1.508(3) .
C10 C11 1.456(3) .
C10 H10A 0.9700 .
C10 H10B 0.9700 .

loop_
_geom_hbond_atom_site_label_D
_geom_hbond_atom_site_label_H
_geom_hbond_atom_site_label_A
_geom_hbond_distance_DH
_geom_hbond_distance_HA
_geom_hbond_distance_DA
_geom_hbond_angle_DHA
_geom_hbond_site_symmetry_A
N4 H4 O1 0.86 2.12 2.934(2) 156.8 3_656

loop_
_geom_torsion_atom_site_label_1
_geom_torsion_atom_site_label_2
_geom_torsion_atom_site_label_3
_geom_torsion_atom_site_label_4
_geom_torsion
_geom_torsion_site_symmetry_1
_geom_torsion_site_symmetry_2
_geom_torsion_site_symmetry_3
_geom_torsion_site_symmetry_4
C7 N3 N4 C9 -177.97(17) . . . .
C4 N1 C1 C2 -0.3(3) . . . .
C3 N2 C2 C1 -5.0(7) . . . .
N1 C1 C2 N2 4.5(5) . . . .
N1 C1 C2 N2A -25.4(10) . . . .
C3A N2A C2 C1 26.5(16) . . . .
C2 N2 C3 C4 1.6(7) . . . .
C2 N2 C3 C5 -173.8(5) . . . .
C2 N2A C3A C4 -4(2) . . . .
C2 N2A C3A C5A 172.3(11) . . . .
C1 N1 C4 C3A 23.0(8) . . . .
C1 N1 C4 C3 -3.0(4) . . . .
C1 N1 C4 C7 -175.61(18) . . . .
N2A C3A C4 N1 -21.3(16) . . . .
C5A C3A C4 N1 163.2(10) . . . .
N2A C3A C4 C7 179.8(11) . . . .
C5A C3A C4 C7 4.3(16) . . . .
N2 C3 C4 N1 2.4(6) . . . .
C5 C3 C4 N1 177.5(4) . . . .
N2 C3 C4 C7 174.3(4) . . . .
C5 C3 C4 C7 -10.6(7) . . . .
N2 C3 C5 C6 12.6(7) . . . .
C4 C3 C5 C6 -162.4(5) . . . .
N2A C3A C5A C6A -78.8(15) . . . .
C4 C3A C5A C6A 97.3(16) . . . .
N4 N3 C7 C4 -179.60(15) . . . .
N4 N3 C7 C8 -2.7(3) . . . .
N1 C4 C7 N3 156.29(18) . . . .
C3A C4 C7 N3 -44.3(8) . . . .
C3 C4 C7 N3 -16.2(4) . . . .
N1 C4 C7 C8 -20.9(3) . . . .
C3A C4 C7 C8 138.5(8) . . . .
C3 C4 C7 C8 166.7(3) . . . .
N3 N4 C9 O1 177.93(17) . . . .
N3 N4 C9 C10 -3.9(2) . . . .
O1 C9 C10 C11 -8.8(3) . . . .
N4 C9 C10 C11 173.06(17) . . . .
